data_7114400
loop_
_publ_author_name
'Hamilton, Barton H.'
'Ziegler, Christopher J.'

_publ_section_title
;
 The structures of Cu(i) and Ag(i) coordination polymers using the
 tricyanofluoroborate anion
;
_journal_issue 8
_journal_name_full 'Chemical Communications'
_journal_page_first 842
_journal_paper_doi 10.1039/b201442d
_journal_year 2002
_chemical_formula_sum 'C5 H3 Ag B F N4'
_chemical_formula_weight 256.79
_chemical_name_common 'silver tricyanofluoroborate'
_chemical_name_systematic
; 
? 
;
_space_group_IT_number 62
_symmetry_cell_setting orthorhombic
_symmetry_space_group_name_Hall '-P 2ac 2n'
_symmetry_space_group_name_H-M 'P n m a'
_atom_sites_solution_hydrogens geom
_atom_sites_solution_primary direct
_atom_sites_solution_secondary difmap
_audit_creation_method SHELXL-97
_cell_angle_alpha 90.00
_cell_angle_beta 90.00
_cell_angle_gamma 90.00
_cell_formula_units_Z 4
_cell_length_a 8.7909(18)
_cell_length_b 8.1413(16)
_cell_length_c 12.743(3)
_cell_measurement_reflns_used 864
_cell_measurement_temperature 150(2)
_cell_measurement_theta_max 25.00
_cell_measurement_theta_min 2.97
_cell_volume 912.0(3)
_computing_cell_refinement P3
_computing_data_collection P3
_computing_data_reduction xdisk
_computing_molecular_graphics 'Siemens SHELXTL'
_computing_publication_material 'Siemens SHELXTL'
_computing_structure_refinement 'Siemens SHELXTL'
_computing_structure_solution 'Siemens SHELXTL'
_diffrn_ambient_temperature 150(2)
_diffrn_measured_fraction_theta_full 0.995
_diffrn_measured_fraction_theta_max 0.995
_diffrn_measurement_device_type 'Bruker P(2)1 Syntex'
_diffrn_measurement_method '/w scans'
_diffrn_radiation_monochromator graphite
_diffrn_radiation_source 'fine-focus sealed tube'
_diffrn_radiation_type MoK\a
_diffrn_radiation_wavelength 0.71073
_diffrn_reflns_av_R_equivalents 0.0309
_diffrn_reflns_av_sigmaI/netI 0.0307
_diffrn_reflns_limit_h_max 1
_diffrn_reflns_limit_h_min -10
_diffrn_reflns_limit_k_max 0
_diffrn_reflns_limit_k_min -9
_diffrn_reflns_limit_l_max 15
_diffrn_reflns_limit_l_min -15
_diffrn_reflns_number 1918
_diffrn_reflns_theta_full 25.00
_diffrn_reflns_theta_max 25.00
_diffrn_reflns_theta_min 2.97
_diffrn_standards_interval_count 97
_diffrn_standards_interval_time 3/97
_diffrn_standards_number 3
_exptl_absorpt_coefficient_mu 2.174
_exptl_crystal_colour yellow
_exptl_crystal_density_diffrn 1.870
_exptl_crystal_density_method 'not measured'
_exptl_crystal_description needle
_exptl_crystal_F_000 488
_exptl_crystal_size_max 0.5
_exptl_crystal_size_mid 0.2
_exptl_crystal_size_min 0.2
_refine_diff_density_max 0.397
_refine_diff_density_min -0.595
_refine_diff_density_rms 0.086
_refine_ls_extinction_method none
_refine_ls_goodness_of_fit_ref 1.029
_refine_ls_hydrogen_treatment mixed
_refine_ls_matrix_type full
_refine_ls_number_parameters 74
_refine_ls_number_reflns 864
_refine_ls_number_restraints 0
_refine_ls_restrained_S_all 1.029
_refine_ls_R_factor_all 0.0346
_refine_ls_R_factor_gt 0.0247
_refine_ls_shift/su_max 0.001
_refine_ls_shift/su_mean 0.000
_refine_ls_structure_factor_coef Fsqd
_refine_ls_weighting_details 'calc w=1/[\s^2^(Fo^2^)+(0.0286P)^2^+0.0000P] where P=(Fo^2^+2Fc^2^)/3'
_refine_ls_weighting_scheme calc
_refine_ls_wR_factor_gt 0.0500
_refine_ls_wR_factor_ref 0.0531
_reflns_number_gt 736
_reflns_number_total 864
_reflns_threshold_expression >2sigma(I)
_cod_data_source_file b201442d.txt
_cod_data_source_block AgBFCN3
_cod_depositor_comments
;
The following automatic conversions were performed:

'_symmetry_cell_setting' value 'Orthorhombic' changed to
'orthorhombic' according to
/usr/data/users/saulius/automatic-downloads/retrospective/RSC/lib/dictionaries/cif_core.dic
dictionary named 'cif_core.dic' version 2.4.2 from 2011-04-26.

Automatic conversion script
Id: cif_fix_values 2281 2013-09-26 08:29:07Z andrius 
;
_cod_original_sg_symbol_H-M Pnma
_cod_database_code 7114400

loop_
_symmetry_equiv_pos_as_xyz
'x, y, z'
'-x+1/2, -y, z+1/2'
'-x, y+1/2, -z'
'x+1/2, -y+1/2, -z+1/2'
'-x, -y, -z'
'x-1/2, y, -z-1/2'
'x, -y-1/2, z'
'-x-1/2, y-1/2, z-1/2'

loop_
_atom_site_label
_atom_site_type_symbol
_atom_site_fract_x
_atom_site_fract_y
_atom_site_fract_z
_atom_site_U_iso_or_equiv
_atom_site_adp_type
_atom_site_occupancy
_atom_site_symmetry_multiplicity
_atom_site_calc_flag
_atom_site_refinement_flags
Ag Ag 0.97587(4) 0.2500 0.41023(3) 0.02826(14) Uani 1 2 d S
B B 0.7996(6) 0.2500 0.7821(4) 0.0267(12) Uani 1 2 d S
F F 0.9373(3) 0.2500 0.8377(2) 0.0400(8) Uani 1 2 d S
C2 C 1.3568(5) 0.2500 0.4106(4) 0.0379(13) Uani 1 2 d S
C3 C 0.8324(5) 0.2500 0.6565(4) 0.0262(11) Uani 1 2 d S
C1 C 0.7987(3) -0.0879(4) 0.3090(2) 0.0264(7) Uani 1 1 d .
C4 C 1.5221(8) 0.2500 0.4057(8) 0.091(4) Uani 1 2 d S
N2 N 1.2288(5) 0.2500 0.4139(3) 0.0402(11) Uani 1 2 d S
N3 N 0.8571(4) 0.2500 0.5698(3) 0.0326(10) Uani 1 2 d S
N1 N 0.8662(3) 0.0278(4) 0.3291(2) 0.0360(7) Uani 1 1 d .
H1 H 1.545(7) 0.192(10) 0.369(4) 0.13(3) Uiso 1 1 d .
H2 H 1.571(9) 0.2500 0.470(6) 0.11(3) Uiso 1 2 d S

loop_
_atom_site_aniso_label
_atom_site_aniso_U_11
_atom_site_aniso_U_22
_atom_site_aniso_U_33
_atom_site_aniso_U_23
_atom_site_aniso_U_13
_atom_site_aniso_U_12
Ag 0.0256(2) 0.0354(2) 0.0238(2) 0.000 0.00080(16) 0.000
B 0.025(3) 0.033(3) 0.022(3) 0.000 -0.002(2) 0.000
F 0.0258(16) 0.068(2) 0.0264(14) 0.000 -0.0034(12) 0.000
C2 0.022(3) 0.066(4) 0.026(3) 0.000 -0.001(2) 0.000
C3 0.019(2) 0.030(3) 0.029(3) 0.000 0.003(2) 0.000
C1 0.0270(17) 0.0296(19) 0.0226(17) 0.0001(16) -0.0032(13) 0.0101(16)
C4 0.017(3) 0.207(14) 0.048(4) 0.000 0.003(3) 0.000
N2 0.030(2) 0.057(3) 0.034(2) 0.000 0.001(2) 0.000
N3 0.026(2) 0.048(3) 0.024(2) 0.000 0.0011(17) 0.000
N1 0.0418(17) 0.0311(17) 0.0350(16) -0.0059(14) -0.0110(13) 0.0034(15)

loop_
_atom_type_symbol
_atom_type_description
_atom_type_scat_dispersion_real
_atom_type_scat_dispersion_imag
_atom_type_scat_source
C C 0.0033 0.0016 'International Tables Vol C Tables 4.2.6.8 and 6.1.1.4'
B B 0.0013 0.0007 'International Tables Vol C Tables 4.2.6.8 and 6.1.1.4'
N N 0.0061 0.0033 'International Tables Vol C Tables 4.2.6.8 and 6.1.1.4'
Ag Ag -0.8971 1.1015 'International Tables Vol C Tables 4.2.6.8 and 6.1.1.4'
F F 0.0171 0.0103 'International Tables Vol C Tables 4.2.6.8 and 6.1.1.4'
H H 0.0000 0.0000 'International Tables Vol C Tables 4.2.6.8 and 6.1.1.4'

loop_
_geom_angle_atom_site_label_1
_geom_angle_atom_site_label_2
_geom_angle_atom_site_label_3
_geom_angle
_geom_angle_site_symmetry_1
_geom_angle_site_symmetry_3
N2 Ag N3 115.96(15) . .
N2 Ag N1 115.44(9) . .
N3 Ag N1 102.04(9) . .
N2 Ag N1 115.44(9) . 7_565
N3 Ag N1 102.04(9) . 7_565
N1 Ag N1 103.99(14) . 7_565
F B C1 110.8(3) . 2_655
F B C1 110.8(3) . 8_766
C1 B C1 109.7(4) 2_655 8_766
F B C3 110.1(4) . .
C1 B C3 107.7(3) 2_655 .
C1 B C3 107.7(3) 8_766 .
N2 C2 C4 179.7(6) . .
N3 C3 B 179.1(5) . .
N1 C1 B 178.7(4) . 2_654
C2 N2 Ag 176.6(4) . .
C3 N3 Ag 164.0(4) . .
C1 N1 Ag 165.7(3) . .

loop_
_geom_bond_atom_site_label_1
_geom_bond_atom_site_label_2
_geom_bond_distance
_geom_bond_site_symmetry_2
Ag N2 2.224(4) .
Ag N3 2.286(4) .
Ag N1 2.296(3) .
Ag N1 2.296(3) 7_565
B F 1.403(6) .
B C1 1.614(5) 2_655
B C1 1.614(5) 8_766
B C3 1.626(7) .
C2 N2 1.126(6) .
C2 C4 1.455(9) .
C3 N3 1.126(5) .
C1 N1 1.142(4) .
C1 B 1.614(5) 2_654
